data_2224170
loop_
_publ_author_name
'Dong, Hua-Ze'
'Zhu, Hai-Bin'
'Gou, Shao-Hua'

_publ_section_title
;
 <i>cis</i>-1,2-Bis{[4-(4-pyridyl)pyrimidin-2-yl]sulfanylmethyl}benzene
;
_journal_coeditor_code CV2646
_journal_issue 12
_journal_name_full 'Acta Crystallographica Section E'
_journal_page_first o2977
_journal_paper_doi 10.1107/S1600536809045450
_journal_volume 65
_journal_year 2009
_chemical_formula_iupac 'C26 H20 N6 S2'
_chemical_formula_moiety 'C26 H20 N6 S2'
_chemical_formula_sum 'C26 H20 N6 S2'
_chemical_formula_weight 480.62
_chemical_name_systematic
;
<i>cis</i>-1,2-Bis{[4-(4-pyridyl)pyrimidin-2-yl]sulfanylmethyl}benzene
;
_space_group_IT_number 14
_symmetry_cell_setting monoclinic
_symmetry_space_group_name_Hall '-P 2yn'
_symmetry_space_group_name_H-M 'P 1 21/n 1'
_atom_sites_solution_hydrogens geom
_atom_sites_solution_primary direct
_atom_sites_solution_secondary difmap
_audit_creation_method SHELXL-97
_cell_angle_alpha 90.00
_cell_angle_beta 103.661(2)
_cell_angle_gamma 90.00
_cell_formula_units_Z 4
_cell_length_a 8.6078(11)
_cell_length_b 27.102(3)
_cell_length_c 10.0282(12)
_cell_measurement_reflns_used 4903
_cell_measurement_temperature 291(2)
_cell_measurement_theta_max 27.0
_cell_measurement_theta_min 2.2
_cell_volume 2273.3(5)
_computing_cell_refinement 'SAINT (Bruker, 2000)'
_computing_data_collection 'SMART (Bruker, 2000)'
_computing_data_reduction 'SAINT (Bruker, 2000)'
_computing_molecular_graphics 'SHELXTL (Sheldrick, 2008)'
_computing_publication_material 'SHELXTL (Sheldrick, 2008)'
_computing_structure_refinement 'SHELXTL (Sheldrick, 2008)'
_computing_structure_solution 'SHELXTL (Sheldrick, 2008)'
_diffrn_ambient_temperature 291(2)
_diffrn_measured_fraction_theta_full 0.989
_diffrn_measured_fraction_theta_max 0.989
_diffrn_measurement_device_type 'Bruker SMART CCD area-detector'
_diffrn_measurement_method '\f and \w'
_diffrn_radiation_monochromator graphite
_diffrn_radiation_source 'fine-focus sealed tube'
_diffrn_radiation_type MoK\a
_diffrn_radiation_wavelength 0.71073
_diffrn_reflns_av_R_equivalents 0.0515
_diffrn_reflns_av_sigmaI/netI 0.0686
_diffrn_reflns_limit_h_max 8
_diffrn_reflns_limit_h_min -10
_diffrn_reflns_limit_k_max 31
_diffrn_reflns_limit_k_min -34
_diffrn_reflns_limit_l_max 12
_diffrn_reflns_limit_l_min -12
_diffrn_reflns_number 13064
_diffrn_reflns_theta_full 27.00
_diffrn_reflns_theta_max 27.00
_diffrn_reflns_theta_min 2.22
_exptl_absorpt_coefficient_mu 0.263
_exptl_absorpt_correction_T_max 0.966
_exptl_absorpt_correction_T_min 0.917
_exptl_absorpt_correction_type multi-scan
_exptl_absorpt_process_details '(SADABS; Bruker, 2000)'
_exptl_crystal_colour 'pale yellow'
_exptl_crystal_density_diffrn 1.404
_exptl_crystal_density_method 'not measured'
_exptl_crystal_description block
_exptl_crystal_F_000 1000.0
_exptl_crystal_size_max 0.32
_exptl_crystal_size_mid 0.18
_exptl_crystal_size_min 0.16
_refine_diff_density_max 0.319
_refine_diff_density_min -0.220
_refine_ls_extinction_method none
_refine_ls_goodness_of_fit_ref 0.900
_refine_ls_hydrogen_treatment constr
_refine_ls_matrix_type full
_refine_ls_number_parameters 307
_refine_ls_number_reflns 4903
_refine_ls_number_restraints 0
_refine_ls_restrained_S_all 0.900
_refine_ls_R_factor_all 0.0895
_refine_ls_R_factor_gt 0.0523
_refine_ls_shift/su_max 0.001
_refine_ls_shift/su_mean 0.000
_refine_ls_structure_factor_coef Fsqd
_refine_ls_weighting_details 'calc w=1/[\s^2^(Fo^2^)+(0.0421P)^2^] where P=(Fo^2^+2Fc^2^)/3'
_refine_ls_weighting_scheme calc
_refine_ls_wR_factor_gt 0.0973
_refine_ls_wR_factor_ref 0.1076
_reflns_number_gt 3067
_reflns_number_total 4903
_reflns_threshold_expression I>2\s(I)
_cod_data_source_file cv2646.cif
_cod_data_source_block I
_cod_original_sg_symbol_H-M 'P 21/n'
_cod_database_code 2224170
_cod_database_fobs_code 2224170

loop_
_symmetry_equiv_pos_as_xyz
'x, y, z'
'-x+1/2, y+1/2, -z+1/2'
'-x, -y, -z'
'x-1/2, -y-1/2, z-1/2'

loop_
_atom_site_type_symbol
_atom_site_label
_atom_site_fract_x
_atom_site_fract_y
_atom_site_fract_z
_atom_site_U_iso_or_equiv
_atom_site_adp_type
_atom_site_calc_flag
_atom_site_refinement_flags
_atom_site_occupancy
_atom_site_disorder_assembly
_atom_site_disorder_group
C C1 0.7345(3) 0.22381(8) 0.8229(2) 0.0384(5) Uani d . 1 . .
C C2 0.9748(3) 0.25202(9) 0.9324(2) 0.0494(6) Uani d . 1 . .
H H2 1.0799 0.2469 0.9807 0.059 Uiso calc R 1 . .
C C3 0.9230(3) 0.29935(8) 0.9059(2) 0.0474(6) Uani d . 1 . .
H H3 0.9909 0.3259 0.9351 0.057 Uiso calc R 1 . .
C C4 0.7668(3) 0.30680(8) 0.8343(2) 0.0411(6) Uani d . 1 . .
C C5 0.6967(3) 0.35654(8) 0.8048(2) 0.0436(6) Uani d . 1 . .
C C6 0.7521(3) 0.39620(9) 0.8867(3) 0.0623(8) Uani d . 1 . .
H H6 0.8355 0.3922 0.9640 0.075 Uiso calc R 1 . .
C C7 0.6845(4) 0.44177(10) 0.8545(3) 0.0774(9) Uani d . 1 . .
H H7 0.7240 0.4680 0.9125 0.093 Uiso calc R 1 . .
C C8 0.5126(3) 0.41215(9) 0.6685(3) 0.0690(8) Uani d . 1 . .
H H8 0.4291 0.4172 0.5919 0.083 Uiso calc R 1 . .
C C9 0.5716(3) 0.36519(8) 0.6935(3) 0.0529(7) Uani d . 1 . .
H H9 0.5275 0.3394 0.6357 0.063 Uiso calc R 1 . .
C C10 0.6875(3) 0.12421(7) 0.8693(2) 0.0472(6) Uani d . 1 . .
H H10A 0.7817 0.1124 0.8418 0.057 Uiso calc R 1 . .
H H10B 0.7188 0.1342 0.9648 0.057 Uiso calc R 1 . .
C C11 0.5630(3) 0.08400(8) 0.8510(2) 0.0443(6) Uani d . 1 . .
C C12 0.5488(3) 0.05264(9) 0.7392(3) 0.0592(7) Uani d . 1 . .
H H12 0.6183 0.0560 0.6815 0.071 Uiso calc R 1 . .
C C13 0.4334(4) 0.01686(9) 0.7133(3) 0.0687(8) Uani d . 1 . .
H H13 0.4248 -0.0038 0.6379 0.082 Uiso calc R 1 . .
C C14 0.3317(3) 0.01133(9) 0.7966(3) 0.0660(8) Uani d . 1 . .
H H14 0.2519 -0.0126 0.7777 0.079 Uiso calc R 1 . .
C C15 0.3473(3) 0.04123(8) 0.9091(3) 0.0566(7) Uani d . 1 . .
H H15 0.2794 0.0367 0.9677 0.068 Uiso calc R 1 . .
C C16 0.4617(3) 0.07813(8) 0.9376(2) 0.0446(6) Uani d . 1 . .
C C17 0.4698(3) 0.11019(7) 1.0609(2) 0.0502(6) Uani d . 1 . .
H H17A 0.5805 0.1184 1.1017 0.060 Uiso calc R 1 . .
H H17B 0.4283 0.0921 1.1285 0.060 Uiso calc R 1 . .
C C18 0.4950(3) 0.21357(8) 1.0767(2) 0.0380(5) Uani d . 1 . .
C C19 0.7376(3) 0.24131(9) 1.1805(2) 0.0484(6) Uani d . 1 . .
H H19 0.8442 0.2358 1.2238 0.058 Uiso calc R 1 . .
C C20 0.6847(3) 0.28872(8) 1.1637(2) 0.0446(6) Uani d . 1 . .
H H20 0.7523 0.3151 1.1955 0.053 Uiso calc R 1 . .
C C21 0.5267(3) 0.29608(8) 1.0977(2) 0.0393(5) Uani d . 1 . .
C C22 0.4562(3) 0.34572(8) 1.0709(2) 0.0399(5) Uani d . 1 . .
C C23 0.5154(3) 0.38590(9) 1.1509(3) 0.0589(7) Uani d . 1 . .
H H23 0.6024 0.3823 1.2253 0.071 Uiso calc R 1 . .
C C24 0.4452(4) 0.43133(9) 1.1201(3) 0.0701(9) Uani d . 1 . .
H H24 0.4868 0.4579 1.1761 0.084 Uiso calc R 1 . .
C C25 0.3284(3) 0.35403(8) 0.9626(2) 0.0497(6) Uani d . 1 . .
H H25 0.2835 0.3282 0.9052 0.060 Uiso calc R 1 . .
C C26 0.2679(3) 0.40072(9) 0.9402(3) 0.0597(7) Uani d . 1 . .
H H26 0.1816 0.4054 0.8656 0.072 Uiso calc R 1 . .
N N1 0.8822(2) 0.21295(7) 0.89261(18) 0.0458(5) Uani d . 1 . .
N N2 0.6713(2) 0.26820(6) 0.79073(17) 0.0405(5) Uani d . 1 . .
N N3 0.5667(3) 0.45081(8) 0.7465(3) 0.0771(8) Uani d . 1 . .
N N4 0.6443(2) 0.20240(7) 1.13813(19) 0.0463(5) Uani d . 1 . .
N N5 0.4294(2) 0.25802(6) 1.05275(17) 0.0394(5) Uani d . 1 . .
N N6 0.3221(3) 0.43947(7) 1.0157(2) 0.0640(6) Uani d . 1 . .
S S1 0.60063(8) 0.17575(2) 0.76342(6) 0.04810(19) Uani d . 1 . .
S S2 0.35623(8) 0.16649(2) 1.01669(6) 0.04634(19) Uani d . 1 . .

loop_
_atom_site_aniso_label
_atom_site_aniso_U_11
_atom_site_aniso_U_22
_atom_site_aniso_U_33
_atom_site_aniso_U_12
_atom_site_aniso_U_13
_atom_site_aniso_U_23
C1 0.0353(14) 0.0411(13) 0.0382(13) -0.0043(11) 0.0074(11) 0.0000(10)
C2 0.0363(16) 0.0586(16) 0.0487(15) -0.0038(12) 0.0005(12) 0.0005(12)
C3 0.0409(16) 0.0496(15) 0.0480(15) -0.0112(12) 0.0031(12) -0.0033(11)
C4 0.0424(15) 0.0443(13) 0.0377(13) -0.0058(12) 0.0116(11) -0.0023(10)
C5 0.0423(16) 0.0436(14) 0.0462(14) -0.0055(11) 0.0131(12) -0.0066(11)
C6 0.068(2) 0.0518(16) 0.0583(17) -0.0030(15) -0.0019(14) -0.0126(13)
C7 0.090(3) 0.0455(17) 0.086(2) -0.0035(16) -0.001(2) -0.0243(15)
C8 0.063(2) 0.0504(16) 0.081(2) 0.0088(14) -0.0070(16) -0.0122(15)
C9 0.0461(17) 0.0422(14) 0.0656(17) -0.0020(12) 0.0036(14) -0.0122(12)
C10 0.0394(15) 0.0401(13) 0.0559(15) 0.0036(11) -0.0010(12) 0.0066(11)
C11 0.0447(16) 0.0305(12) 0.0509(15) 0.0019(11) -0.0025(12) 0.0012(11)
C12 0.064(2) 0.0480(15) 0.0640(18) -0.0002(14) 0.0131(15) -0.0030(13)
C13 0.079(2) 0.0455(16) 0.072(2) -0.0027(15) -0.0014(18) -0.0151(14)
C14 0.058(2) 0.0367(15) 0.094(2) -0.0075(13) -0.0005(17) -0.0006(15)
C15 0.0512(18) 0.0380(14) 0.079(2) 0.0012(12) 0.0129(15) 0.0064(13)
C16 0.0457(16) 0.0304(12) 0.0526(15) 0.0027(11) 0.0016(12) 0.0056(11)
C17 0.0563(17) 0.0387(13) 0.0527(16) 0.0057(12) 0.0071(13) 0.0101(11)
C18 0.0354(15) 0.0429(13) 0.0355(13) 0.0000(11) 0.0084(11) -0.0030(10)
C19 0.0335(15) 0.0601(16) 0.0471(15) 0.0018(13) 0.0005(12) 0.0007(12)
C20 0.0357(15) 0.0464(14) 0.0473(14) -0.0037(11) 0.0014(12) -0.0047(11)
C21 0.0379(14) 0.0453(13) 0.0340(13) -0.0012(11) 0.0070(11) -0.0043(10)
C22 0.0364(14) 0.0410(13) 0.0417(13) -0.0033(11) 0.0080(11) -0.0054(10)
C23 0.0475(17) 0.0524(16) 0.0654(18) 0.0002(13) -0.0096(14) -0.0141(13)
C24 0.065(2) 0.0455(16) 0.088(2) -0.0040(14) -0.0062(17) -0.0218(14)
C25 0.0514(17) 0.0407(14) 0.0511(15) 0.0003(12) 0.0003(13) -0.0089(11)
C26 0.0584(19) 0.0521(16) 0.0590(17) 0.0073(14) -0.0057(14) -0.0017(13)
N1 0.0354(13) 0.0505(12) 0.0475(12) -0.0011(10) 0.0016(10) 0.0037(9)
N2 0.0357(12) 0.0397(11) 0.0440(11) -0.0041(9) 0.0054(9) -0.0016(9)
N3 0.079(2) 0.0508(14) 0.0889(19) 0.0089(13) -0.0057(15) -0.0148(13)
N4 0.0392(13) 0.0472(11) 0.0494(12) 0.0050(10) 0.0041(10) 0.0038(9)
N5 0.0350(12) 0.0394(11) 0.0420(11) 0.0016(9) 0.0053(9) -0.0027(8)
N6 0.0645(17) 0.0434(13) 0.0754(16) 0.0052(11) -0.0007(13) -0.0055(11)
S1 0.0409(4) 0.0417(3) 0.0538(4) -0.0057(3) -0.0044(3) 0.0051(3)
S2 0.0425(4) 0.0402(3) 0.0539(4) -0.0003(3) 0.0067(3) -0.0024(3)

loop_
_atom_type_symbol
_atom_type_description
_atom_type_scat_dispersion_real
_atom_type_scat_dispersion_imag
_atom_type_scat_source
C C 0.0033 0.0016 'International Tables Vol C Tables 4.2.6.8 and 6.1.1.4'
H H 0.0000 0.0000 'International Tables Vol C Tables 4.2.6.8 and 6.1.1.4'
N N 0.0061 0.0033 'International Tables Vol C Tables 4.2.6.8 and 6.1.1.4'
S S 0.1246 0.1234 'International Tables Vol C Tables 4.2.6.8 and 6.1.1.4'

loop_
_geom_angle_atom_site_label_1
_geom_angle_atom_site_label_2
_geom_angle_atom_site_label_3
_geom_angle_site_symmetry_1
_geom_angle_site_symmetry_3
_geom_angle
_geom_angle_publ_flag
N2 C1 N1 . . 127.8(2) ?
N2 C1 S1 . . 113.12(17) ?
N1 C1 S1 . . 119.04(17) ?
N1 C2 C3 . . 123.0(2) ?
N1 C2 H2 . . 118.5 ?
C3 C2 H2 . . 118.5 ?
C2 C3 C4 . . 118.2(2) ?
C2 C3 H3 . . 120.9 ?
C4 C3 H3 . . 120.9 ?
N2 C4 C3 . . 120.2(2) ?
N2 C4 C5 . . 117.2(2) ?
C3 C4 C5 . . 122.6(2) ?
C6 C5 C9 . . 116.6(2) ?
C6 C5 C4 . . 121.9(2) ?
C9 C5 C4 . . 121.5(2) ?
C5 C6 C7 . . 119.8(2) ?
C5 C6 H6 . . 120.1 ?
C7 C6 H6 . . 120.1 ?
N3 C7 C6 . . 124.2(2) ?
N3 C7 H7 . . 117.9 ?
C6 C7 H7 . . 117.9 ?
N3 C8 C9 . . 124.2(2) ?
N3 C8 H8 . . 117.9 ?
C9 C8 H8 . . 117.9 ?
C8 C9 C5 . . 119.5(2) ?
C8 C9 H9 . . 120.3 ?
C5 C9 H9 . . 120.3 ?
C11 C10 S1 . . 107.66(15) ?
C11 C10 H10A . . 110.2 ?
S1 C10 H10A . . 110.2 ?
C11 C10 H10B . . 110.2 ?
S1 C10 H10B . . 110.2 ?
H10A C10 H10B . . 108.5 ?
C16 C11 C12 . . 119.3(2) ?
C16 C11 C10 . . 122.9(2) ?
C12 C11 C10 . . 117.7(2) ?
C13 C12 C11 . . 120.6(3) ?
C13 C12 H12 . . 119.7 ?
C11 C12 H12 . . 119.7 ?
C14 C13 C12 . . 120.5(3) ?
C14 C13 H13 . . 119.8 ?
C12 C13 H13 . . 119.8 ?
C13 C14 C15 . . 119.4(3) ?
C13 C14 H14 . . 120.3 ?
C15 C14 H14 . . 120.3 ?
C14 C15 C16 . . 121.6(3) ?
C14 C15 H15 . . 119.2 ?
C16 C15 H15 . . 119.2 ?
C11 C16 C15 . . 118.6(2) ?
C11 C16 C17 . . 122.7(2) ?
C15 C16 C17 . . 118.7(2) ?
C16 C17 S2 . . 111.68(15) ?
C16 C17 H17A . . 109.3 ?
S2 C17 H17A . . 109.3 ?
C16 C17 H17B . . 109.3 ?
S2 C17 H17B . . 109.3 ?
H17A C17 H17B . . 107.9 ?
N4 C18 N5 . . 128.1(2) ?
N4 C18 S2 . . 120.10(17) ?
N5 C18 S2 . . 111.83(17) ?
N4 C19 C20 . . 123.3(2) ?
N4 C19 H19 . . 118.4 ?
C20 C19 H19 . . 118.4 ?
C19 C20 C21 . . 117.4(2) ?
C19 C20 H20 . . 121.3 ?
C21 C20 H20 . . 121.3 ?
N5 C21 C20 . . 121.2(2) ?
N5 C21 C22 . . 116.3(2) ?
C20 C21 C22 . . 122.4(2) ?
C25 C22 C23 . . 116.7(2) ?
C25 C22 C21 . . 120.9(2) ?
C23 C22 C21 . . 122.4(2) ?
C24 C23 C22 . . 119.7(2) ?
C24 C23 H23 . . 120.1 ?
C22 C23 H23 . . 120.1 ?
N6 C24 C23 . . 123.7(2) ?
N6 C24 H24 . . 118.1 ?
C23 C24 H24 . . 118.1 ?
C26 C25 C22 . . 119.1(2) ?
C26 C25 H25 . . 120.4 ?
C22 C25 H25 . . 120.4 ?
N6 C26 C25 . . 125.1(2) ?
N6 C26 H26 . . 117.4 ?
C25 C26 H26 . . 117.4 ?
C2 N1 C1 . . 114.35(19) ?
C1 N2 C4 . . 116.4(2) ?
C7 N3 C8 . . 115.6(2) ?
C18 N4 C19 . . 114.42(19) ?
C18 N5 C21 . . 115.62(19) ?
C26 N6 C24 . . 115.6(2) ?
C1 S1 C10 . . 103.16(11) ?
C18 S2 C17 . . 104.16(11) ?

loop_
_geom_bond_atom_site_label_1
_geom_bond_atom_site_label_2
_geom_bond_site_symmetry_2
_geom_bond_distance
_geom_bond_publ_flag
C1 N2 . 1.328(2) ?
C1 N1 . 1.331(3) ?
C1 S1 . 1.748(2) ?
C2 N1 . 1.329(3) ?
C2 C3 . 1.364(3) ?
C2 H2 . 0.9300 ?
C3 C4 . 1.381(3) ?
C3 H3 . 0.9300 ?
C4 N2 . 1.338(2) ?
C4 C5 . 1.478(3) ?
C5 C6 . 1.369(3) ?
C5 C9 . 1.375(3) ?
C6 C7 . 1.371(3) ?
C6 H6 . 0.9300 ?
C7 N3 . 1.320(3) ?
C7 H7 . 0.9300 ?
C8 N3 . 1.324(3) ?
C8 C9 . 1.372(3) ?
C8 H8 . 0.9300 ?
C9 H9 . 0.9300 ?
C10 C11 . 1.509(3) ?
C10 S1 . 1.807(2) ?
C10 H10A . 0.9700 ?
C10 H10B . 0.9700 ?
C11 C16 . 1.377(3) ?
C11 C12 . 1.389(3) ?
C12 C13 . 1.368(3) ?
C12 H12 . 0.9300 ?
C13 C14 . 1.354(4) ?
C13 H13 . 0.9300 ?
C14 C15 . 1.369(3) ?
C14 H14 . 0.9300 ?
C15 C16 . 1.385(3) ?
C15 H15 . 0.9300 ?
C16 C17 . 1.500(3) ?
C17 S2 . 1.810(2) ?
C17 H17A . 0.9700 ?
C17 H17B . 0.9700 ?
C18 N4 . 1.323(3) ?
C18 N5 . 1.328(2) ?
C18 S2 . 1.754(2) ?
C19 N4 . 1.333(3) ?
C19 C20 . 1.360(3) ?
C19 H19 . 0.9300 ?
C20 C21 . 1.379(3) ?
C20 H20 . 0.9300 ?
C21 N5 . 1.339(2) ?
C21 C22 . 1.474(3) ?
C22 C25 . 1.369(3) ?
C22 C23 . 1.377(3) ?
C23 C24 . 1.374(3) ?
C23 H23 . 0.9300 ?
C24 N6 . 1.321(3) ?
C24 H24 . 0.9300 ?
C25 C26 . 1.367(3) ?
C25 H25 . 0.9300 ?
C26 N6 . 1.314(3) ?
C26 H26 . 0.9300 ?

loop_
_cod_related_entry_id
_cod_related_entry_database
_cod_related_entry_code
1 ChemSpider 24743739
